data_2234590
loop_
_publ_author_name
'Vallejos, Javier'
'Brito, Iv\'an'
'C\'ardenas, Alejandro'
'Bolte, Michael'

_publ_section_title
;
 Poly[[\m-ethane-1,2-diyl
 bis(pyridine-3-carboxylate)](\m-tetrafluoridoborato)silver(I)]
;
_journal_coeditor_code FF2064
_journal_issue 5
_journal_name_full 'Acta Crystallographica Section E'
_journal_page_first m705
_journal_paper_doi 10.1107/S1600536812018399
_journal_volume 68
_journal_year 2012
_chemical_formula_iupac '[Ag (B F4) (C14 H12 N2 O4)]'
_chemical_formula_moiety 'C14 H12 Ag B F4 N2 O4'
_chemical_formula_sum 'C14 H12 Ag B F4 N2 O4'
_chemical_formula_weight 466.94
_chemical_name_systematic
;
Poly[[\m-ethane-1,2-diyl
bis(pyridine-3-carboxylate)](\m-tetrafluoridoborato)silver(I)]
;
_space_group_IT_number 61
_symmetry_cell_setting orthorhombic
_symmetry_space_group_name_Hall '-P 2ac 2ab'
_symmetry_space_group_name_H-M 'P b c a'
_atom_sites_solution_hydrogens geom
_atom_sites_solution_primary direct
_atom_sites_solution_secondary difmap
_audit_creation_method SHELXL-97
_cell_angle_alpha 90.00
_cell_angle_beta 90.00
_cell_angle_gamma 90.00
_cell_formula_units_Z 8
_cell_length_a 15.2667(11)
_cell_length_b 6.7170(4)
_cell_length_c 30.8598(16)
_cell_measurement_reflns_used 9495
_cell_measurement_temperature 173(2)
_cell_measurement_theta_max 25.9
_cell_measurement_theta_min 2.7
_cell_volume 3164.6(3)
_computing_cell_refinement 'X-AREA (Stoe & Cie, 2001)'
_computing_data_collection 'X-AREA (Stoe & Cie, 2001)'
_computing_data_reduction 'X-AREA (Stoe & Cie, 2001)'
_computing_molecular_graphics 'XP in SHELXTL (Sheldrick, 2008)'
_computing_publication_material 'SHELXL97 (Sheldrick, 2008)'
_computing_structure_refinement 'SHELXL97 (Sheldrick, 2008)'
_computing_structure_solution 'SHELXS97 (Sheldrick, 2008)'
_diffrn_ambient_temperature 173(2)
_diffrn_measured_fraction_theta_full 0.999
_diffrn_measured_fraction_theta_max 0.999
_diffrn_measurement_device_type 'Stoe IPDS-II two-circle'
_diffrn_measurement_method \w
_diffrn_radiation_monochromator graphite
_diffrn_radiation_source 'fine-focus sealed tube'
_diffrn_radiation_type MoK\a
_diffrn_radiation_wavelength 0.71073
_diffrn_reflns_av_R_equivalents 0.1152
_diffrn_reflns_av_sigmaI/netI 0.1023
_diffrn_reflns_limit_h_max 18
_diffrn_reflns_limit_h_min -18
_diffrn_reflns_limit_k_max 7
_diffrn_reflns_limit_k_min -7
_diffrn_reflns_limit_l_max 36
_diffrn_reflns_limit_l_min -36
_diffrn_reflns_number 27909
_diffrn_reflns_theta_full 25.00
_diffrn_reflns_theta_max 25.02
_diffrn_reflns_theta_min 2.64
_diffrn_standards_number 0
_exptl_absorpt_coefficient_mu 1.342
_exptl_absorpt_correction_T_max 0.9483
_exptl_absorpt_correction_T_min 0.8139
_exptl_absorpt_correction_type multi-scan
_exptl_absorpt_process_details '(MULABS; Spek, 2009; Blessing, 1995)'
_exptl_crystal_colour colourless
_exptl_crystal_density_diffrn 1.960
_exptl_crystal_density_method 'not measured'
_exptl_crystal_description needle
_exptl_crystal_F_000 1840
_exptl_crystal_size_max 0.16
_exptl_crystal_size_mid 0.04
_exptl_crystal_size_min 0.04
_refine_diff_density_max 1.754
_refine_diff_density_min -1.138
_refine_ls_extinction_method none
_refine_ls_goodness_of_fit_ref 0.926
_refine_ls_hydrogen_treatment constr
_refine_ls_matrix_type full
_refine_ls_number_parameters 235
_refine_ls_number_reflns 2772
_refine_ls_number_restraints 0
_refine_ls_restrained_S_all 0.926
_refine_ls_R_factor_all 0.1155
_refine_ls_R_factor_gt 0.0578
_refine_ls_shift/su_max 0.000
_refine_ls_shift/su_mean 0.000
_refine_ls_structure_factor_coef Fsqd
_refine_ls_weighting_details 'calc w=1/[\s^2^(Fo^2^)+(0.0668P)^2^] where P=(Fo^2^+2Fc^2^)/3'
_refine_ls_weighting_scheme calc
_refine_ls_wR_factor_gt 0.1210
_refine_ls_wR_factor_ref 0.1439
_reflns_number_gt 1605
_reflns_number_total 2772
_reflns_threshold_expression I>2\s(I)
_cod_data_source_file ff2064.cif
_cod_data_source_block I
_cod_database_code 2234590
_cod_database_fobs_code 2234590

loop_
_symmetry_equiv_pos_as_xyz
'x, y, z'
'-x+1/2, -y, z+1/2'
'-x, y+1/2, -z+1/2'
'x+1/2, -y+1/2, -z'
'-x, -y, -z'
'x-1/2, y, -z-1/2'
'x, -y-1/2, z-1/2'
'-x-1/2, y-1/2, z'

loop_
_atom_site_type_symbol
_atom_site_label
_atom_site_fract_x
_atom_site_fract_y
_atom_site_fract_z
_atom_site_U_iso_or_equiv
_atom_site_adp_type
_atom_site_calc_flag
_atom_site_refinement_flags
_atom_site_occupancy
_atom_site_symmetry_multiplicity
Ag Ag1 0.32630(5) 0.68683(11) 0.122155(18) 0.0436(2) Uani d . 1 1
O O1 0.1384(4) 0.6081(9) 0.27974(18) 0.0388(14) Uani d . 1 1
O O2 0.2325(3) 0.4748(8) 0.32836(16) 0.0318(13) Uani d . 1 1
O O3 0.1274(4) 0.7200(9) 0.46953(18) 0.0426(15) Uani d . 1 1
O O4 0.2171(3) 0.6095(9) 0.41696(16) 0.0350(13) Uani d . 1 1
C C1 0.2118(6) 0.5608(13) 0.2904(2) 0.0318(19) Uani d . 1 1
C C2 0.1594(5) 0.4311(13) 0.3564(2) 0.0347(19) Uani d . 1 1
H H2A 0.1715 0.3060 0.3723 0.042 Uiso calc R 1 1
H H2B 0.1065 0.4096 0.3385 0.042 Uiso calc R 1 1
C C3 0.1415(5) 0.5929(15) 0.3883(2) 0.038(2) Uani d . 1 1
H H3A 0.1317 0.7205 0.3730 0.046 Uiso calc R 1 1
H H3B 0.0884 0.5611 0.4054 0.046 Uiso calc R 1 1
C C4 0.1992(5) 0.6804(12) 0.4566(2) 0.0305(17) Uani d . 1 1
N N11 0.3421(4) 0.6597(11) 0.1910(2) 0.0385(17) Uani d . 1 1
C C12 0.2759(6) 0.6318(12) 0.2184(2) 0.035(2) Uani d . 1 1
H H12 0.2174 0.6408 0.2080 0.041 Uiso calc R 1 1
C C13 0.2907(5) 0.5899(12) 0.2618(2) 0.0287(17) Uani d . 1 1
C C14 0.3766(5) 0.5786(12) 0.2780(3) 0.0310(18) Uani d . 1 1
H H14 0.3881 0.5471 0.3074 0.037 Uiso calc R 1 1
C C15 0.4436(5) 0.6155(12) 0.2490(3) 0.036(2) Uani d . 1 1
H H15 0.5027 0.6141 0.2586 0.044 Uiso calc R 1 1
C C16 0.4251(6) 0.6540(14) 0.2065(3) 0.042(2) Uani d . 1 1
H H16 0.4723 0.6777 0.1871 0.050 Uiso calc R 1 1
C C21 0.2811(5) 0.7043(13) 0.4833(2) 0.0295(17) Uani d . 1 1
C C22 0.2702(6) 0.7513(12) 0.5268(2) 0.032(2) Uani d . 1 1
H H22 0.2126 0.7616 0.5382 0.039 Uiso calc R 1 1
N N23 0.3379(5) 0.7822(10) 0.5529(2) 0.0384(17) Uani d . 1 1
C C24 0.4197(6) 0.7680(13) 0.5363(3) 0.041(2) Uani d . 1 1
H H24 0.4682 0.7907 0.5549 0.049 Uiso calc R 1 1
C C25 0.4354(6) 0.7217(14) 0.4934(3) 0.040(2) Uani d . 1 1
H H25 0.4936 0.7149 0.4827 0.048 Uiso calc R 1 1
C C26 0.3651(5) 0.6855(13) 0.4662(2) 0.0332(17) Uani d . 1 1
H H26 0.3739 0.6490 0.4367 0.040 Uiso calc R 1 1
B B1 0.0651(6) 0.6709(18) 0.1252(3) 0.040(2) Uani d . 1 1
F F1 0.0369(5) 0.8388(12) 0.1072(3) 0.107(3) Uani d . 1 1
F F2 0.1447(5) 0.6209(11) 0.1101(3) 0.098(3) Uani d . 1 1
F F3 0.0720(6) 0.7014(14) 0.1693(2) 0.110(3) Uani d . 1 1
F F4 0.0034(5) 0.5200(11) 0.1204(3) 0.097(2) Uani d . 1 1

loop_
_atom_site_aniso_label
_atom_site_aniso_U_11
_atom_site_aniso_U_22
_atom_site_aniso_U_33
_atom_site_aniso_U_12
_atom_site_aniso_U_13
_atom_site_aniso_U_23
Ag1 0.0429(4) 0.0680(5) 0.0198(3) -0.0014(4) -0.0011(3) 0.0042(3)
O1 0.021(3) 0.065(4) 0.030(3) -0.002(3) -0.003(2) 0.007(3)
O2 0.030(3) 0.046(4) 0.019(3) -0.002(2) 0.003(2) 0.003(2)
O3 0.026(3) 0.068(4) 0.033(3) 0.005(3) 0.003(3) -0.012(3)
O4 0.029(3) 0.059(4) 0.018(3) -0.002(2) -0.002(2) -0.002(2)
C1 0.035(5) 0.040(5) 0.020(4) -0.003(4) -0.003(3) -0.001(4)
C2 0.032(5) 0.054(5) 0.017(4) -0.009(4) 0.006(3) -0.001(4)
C3 0.024(4) 0.067(6) 0.024(4) -0.003(4) -0.004(3) -0.010(4)
C4 0.040(5) 0.033(4) 0.018(3) -0.004(4) 0.000(3) -0.006(4)
N11 0.036(4) 0.053(5) 0.026(3) -0.002(4) 0.004(3) 0.000(3)
C12 0.030(4) 0.050(6) 0.024(4) 0.004(4) -0.002(3) -0.003(4)
C13 0.025(4) 0.040(5) 0.021(4) -0.002(3) 0.003(3) -0.004(3)
C14 0.032(5) 0.039(5) 0.022(4) -0.001(4) -0.002(3) 0.001(4)
C15 0.030(5) 0.054(5) 0.025(4) -0.001(3) -0.002(4) -0.002(4)
C16 0.029(4) 0.069(7) 0.027(4) -0.001(4) 0.006(3) -0.002(4)
C21 0.025(4) 0.044(5) 0.019(3) 0.002(4) 0.001(3) 0.000(4)
C22 0.031(5) 0.047(6) 0.018(4) -0.001(3) 0.001(3) 0.002(3)
N23 0.034(4) 0.051(4) 0.030(3) 0.001(3) 0.000(3) 0.002(3)
C24 0.030(5) 0.065(7) 0.029(4) -0.003(4) -0.005(4) -0.001(4)
C25 0.028(5) 0.063(7) 0.030(5) 0.004(4) -0.004(4) -0.006(4)
C26 0.040(4) 0.042(5) 0.017(4) 0.001(4) 0.001(3) -0.002(4)
B1 0.028(4) 0.058(6) 0.034(5) 0.011(5) 0.006(4) -0.003(5)
F1 0.071(5) 0.122(7) 0.127(7) 0.029(5) 0.007(5) 0.055(5)
F2 0.057(4) 0.103(6) 0.136(7) 0.016(4) 0.042(4) 0.000(4)
F3 0.118(6) 0.166(7) 0.044(4) -0.038(6) 0.003(4) -0.018(5)
F4 0.079(5) 0.118(6) 0.095(5) -0.046(4) 0.005(4) -0.025(5)

loop_
_atom_type_symbol
_atom_type_description
_atom_type_scat_dispersion_real
_atom_type_scat_dispersion_imag
_atom_type_scat_source
C C 0.0033 0.0016 'International Tables Vol C Tables 4.2.6.8 and 6.1.1.4'
H H 0.0000 0.0000 'International Tables Vol C Tables 4.2.6.8 and 6.1.1.4'
Ag Ag -0.8971 1.1015 'International Tables Vol C Tables 4.2.6.8 and 6.1.1.4'
B B 0.0013 0.0007 'International Tables Vol C Tables 4.2.6.8 and 6.1.1.4'
F F 0.0171 0.0103 'International Tables Vol C Tables 4.2.6.8 and 6.1.1.4'
N N 0.0061 0.0033 'International Tables Vol C Tables 4.2.6.8 and 6.1.1.4'
O O 0.0106 0.0060 'International Tables Vol C Tables 4.2.6.8 and 6.1.1.4'

loop_
_geom_angle_atom_site_label_1
_geom_angle_atom_site_label_2
_geom_angle_atom_site_label_3
_geom_angle_site_symmetry_3
_geom_angle
N11 Ag1 N23 7_575 168.8(3)
C1 O2 C2 . 115.4(6)
C4 O4 C3 . 114.7(6)
O1 C1 O2 . 124.5(7)
O1 C1 C13 . 123.3(7)
O2 C1 C13 . 112.2(7)
O2 C2 C3 . 112.9(7)
O2 C2 H2A . 109.0
C3 C2 H2A . 109.0
O2 C2 H2B . 109.0
C3 C2 H2B . 109.0
H2A C2 H2B . 107.8
O4 C3 C2 . 108.1(7)
O4 C3 H3A . 110.1
C2 C3 H3A . 110.1
O4 C3 H3B . 110.1
C2 C3 H3B . 110.1
H3A C3 H3B . 108.4
O3 C4 O4 . 124.8(7)
O3 C4 C21 . 123.7(7)
O4 C4 C21 . 111.6(6)
C12 N11 C16 . 118.7(7)
C12 N11 Ag1 . 123.7(5)
C16 N11 Ag1 . 117.3(5)
N11 C12 C13 . 121.2(8)
N11 C12 H12 . 119.4
C13 C12 H12 . 119.4
C12 C13 C14 . 120.3(7)
C12 C13 C1 . 117.5(7)
C14 C13 C1 . 122.2(7)
C15 C14 C13 . 116.9(7)
C15 C14 H14 . 121.5
C13 C14 H14 . 121.5
C16 C15 C14 . 120.1(8)
C16 C15 H15 . 119.9
C14 C15 H15 . 119.9
N11 C16 C15 . 122.6(8)
N11 C16 H16 . 118.7
C15 C16 H16 . 118.7
C22 C21 C26 . 119.8(7)
C22 C21 C4 . 117.0(7)
C26 C21 C4 . 123.2(6)
N23 C22 C21 . 121.9(8)
N23 C22 H22 . 119.0
C21 C22 H22 . 119.0
C22 N23 C24 . 118.6(7)
C22 N23 Ag1 7_576 123.5(6)
C24 N23 Ag1 7_576 117.3(5)
N23 C24 C25 . 122.7(8)
N23 C24 H24 . 118.7
C25 C24 H24 . 118.7
C24 C25 C26 . 119.1(8)
C24 C25 H25 . 120.4
C26 C25 H25 . 120.4
C25 C26 C21 . 117.9(7)
C25 C26 H26 . 121.1
C21 C26 H26 . 121.1
F1 B1 F2 . 111.1(9)
F1 B1 F3 . 108.1(10)
F2 B1 F3 . 108.0(9)
F1 B1 F4 . 110.8(9)
F2 B1 F4 . 113.1(9)
F3 B1 F4 . 105.3(8)

loop_
_geom_bond_atom_site_label_1
_geom_bond_atom_site_label_2
_geom_bond_site_symmetry_2
_geom_bond_distance
_geom_bond_publ_flag
Ag1 N11 . 2.145(6) y
Ag1 N23 7_575 2.155(6) y
Ag1 F1 8_655 3.168(9) y
Ag1 F2 . 2.832(8) y
Ag1 F2 8_665 2.972(7) y
O1 C1 . 1.210(9) ?
O2 C1 . 1.345(9) ?
O2 C2 . 1.443(9) ?
O3 C4 . 1.196(9) ?
O4 C4 . 1.341(9) ?
O4 C3 . 1.458(9) ?
C1 C13 . 1.504(11) ?
C2 C3 . 1.492(12) ?
C2 H2A . 0.9900 ?
C2 H2B . 0.9900 ?
C3 H3A . 0.9900 ?
C3 H3B . 0.9900 ?
C4 C21 . 1.506(10) ?
N11 C12 . 1.332(10) ?
N11 C16 . 1.356(11) ?
C12 C13 . 1.389(11) ?
C12 H12 . 0.9500 ?
C13 C14 . 1.405(11) ?
C14 C15 . 1.382(11) ?
C14 H14 . 0.9500 ?
C15 C16 . 1.365(11) ?
C15 H15 . 0.9500 ?
C16 H16 . 0.9500 ?
C21 C22 . 1.389(10) ?
C21 C26 . 1.394(11) ?
C22 N23 . 1.327(10) ?
C22 H22 . 0.9500 ?
N23 C24 . 1.352(11) ?
N23 Ag1 7_576 2.155(6) ?
C24 C25 . 1.382(12) ?
C24 H24 . 0.9500 ?
C25 C26 . 1.383(12) ?
C25 H25 . 0.9500 ?
C26 H26 . 0.9500 ?
B1 F1 . 1.329(13) ?
B1 F2 . 1.344(11) ?
B1 F3 . 1.379(12) ?
B1 F4 . 1.391(13) ?

loop_
_geom_torsion_atom_site_label_1
_geom_torsion_atom_site_label_2
_geom_torsion_atom_site_label_3
_geom_torsion_atom_site_label_4
_geom_torsion_site_symmetry_1
_geom_torsion_site_symmetry_4
_geom_torsion
C2 O2 C1 O1 . . 2.8(11)
C2 O2 C1 C13 . . -176.4(6)
C1 O2 C2 C3 . . -93.6(8)
C4 O4 C3 C2 . . -152.9(7)
O2 C2 C3 O4 . . -63.9(9)
C3 O4 C4 O3 . . 3.4(12)
C3 O4 C4 C21 . . -176.7(7)
N23 Ag1 N11 C12 7_575 . -177.4(12)
N23 Ag1 N11 C16 7_575 . -3.2(18)
C16 N11 C12 C13 . . -2.5(12)
Ag1 N11 C12 C13 . . 171.6(6)
N11 C12 C13 C14 . . 0.9(13)
N11 C12 C13 C1 . . 179.9(8)
O1 C1 C13 C12 . . -14.4(12)
O2 C1 C13 C12 . . 164.9(7)
O1 C1 C13 C14 . . 164.7(8)
O2 C1 C13 C14 . . -16.1(11)
C12 C13 C14 C15 . . 1.4(12)
C1 C13 C14 C15 . . -177.6(8)
C13 C14 C15 C16 . . -2.1(13)
C12 N11 C16 C15 . . 1.8(14)
Ag1 N11 C16 C15 . . -172.7(7)
C14 C15 C16 N11 . . 0.6(14)
O3 C4 C21 C22 . . 8.2(13)
O4 C4 C21 C22 . . -171.7(7)
O3 C4 C21 C26 . . -170.4(9)
O4 C4 C21 C26 . . 9.7(12)
C26 C21 C22 N23 . . 1.0(13)
C4 C21 C22 N23 . . -177.7(8)
C21 C22 N23 C24 . . 0.2(12)
C21 C22 N23 Ag1 . 7_576 -170.8(6)
C22 N23 C24 C25 . . -0.3(13)
Ag1 N23 C24 C25 7_576 . 171.3(7)
N23 C24 C25 C26 . . -1.0(14)
C24 C25 C26 C21 . . 2.1(14)
C22 C21 C26 C25 . . -2.2(13)
C4 C21 C26 C25 . . 176.4(8)
